data_7038996
loop_
_publ_author_name
'Alfonso, Carmina'
'Feliz, Marta'
'Safont, Vicent S.'
'Llusar, Rosa'

_publ_section_title
;
 C3-symmetry Mo3S4 aminophosphino clusters combining three sources of
 stereogenicity: stereocontrol directed by hydrogen bond interactions and
 ligand configuration.
;
_journal_issue 18
_journal_name_full 'Dalton transactions (Cambridge, England : 2003)'
_journal_page_first 7829
_journal_page_last 7835
_journal_paper_doi 10.1039/c6dt00755d
_journal_volume 45
_journal_year 2016
_chemical_absolute_configuration syn
_chemical_formula_moiety 'C51 H60 Cl3 Mo3 N3 P3 S4, B1 F4'
_chemical_formula_sum 'C51 H60 B Cl3 F4 Mo3 N3 P3 S4'
_chemical_formula_weight 1417.15
_chemical_name_systematic
;
 ?
;
_space_group_crystal_system cubic
_space_group_IT_number 198
_space_group_name_Hall 'P 2ac 2ab 3'
_space_group_name_H-M_alt 'P 21 3'
_symmetry_space_group_name_Hall 'P 2ac 2ab 3'
_symmetry_space_group_name_H-M 'P 21 3'
_atom_sites_solution_hydrogens geom
_audit_creation_date 2016-03-15
_audit_creation_method
;
Olex2 1.2
(compiled 2015.09.30 svn.r3233 for OlexSys, GUI svn.r5103)
;
_audit_update_record
;
2016-03-15 deposited with the CCDC.
2016-03-24 downloaded from the CCDC.
;
_cell_angle_alpha 90
_cell_angle_beta 90
_cell_angle_gamma 90
_cell_formula_units_Z 4
_cell_length_a 19.0728(2)
_cell_length_b 19.0728(2)
_cell_length_c 19.0728(2)
_cell_measurement_reflns_used 6850
_cell_measurement_temperature 200.00(10)
_cell_measurement_theta_max 28.3790
_cell_measurement_theta_min 3.8290
_cell_volume 6938.14(13)
_computing_cell_refinement
;
CrysAlisPro, Agilent Technologies,
Version 1.171.36.24 (release 03-12-2012 CrysAlis171 .NET)
(compiled Dec  3 2012,18:21:49)
;
_computing_data_collection
;
CrysAlisPro, Agilent Technologies,
Version 1.171.36.24 (release 03-12-2012 CrysAlis171 .NET)
(compiled Dec  3 2012,18:21:49)
;
_computing_data_reduction
;
CrysAlisPro, Agilent Technologies,
Version 1.171.36.24 (release 03-12-2012 CrysAlis171 .NET)
(compiled Dec  3 2012,18:21:49)
;
_computing_molecular_graphics 'Olex2 (Dolomanov et al., 2009)'
_computing_publication_material 'Olex2 (Dolomanov et al., 2009)'
_computing_structure_refinement 'ShelXL (Sheldrick, 2015)'
_computing_structure_solution 'ShelXS (Sheldrick, 2008)'
_diffrn_ambient_temperature 200.00(10)
_diffrn_detector_area_resol_mean 10.4051
_diffrn_measured_fraction_theta_full 0.972
_diffrn_measured_fraction_theta_max 0.997
_diffrn_measurement_details
;
  1 omega  -97.00  -34.00   1.0000  116.0000
omega____ theta____ kappa____ phi______ frames
    -      -15.6603  -57.0000    0.0000 63

  2 omega  -67.00  -32.00   1.0000  116.0000
omega____ theta____ kappa____ phi______ frames
    -       16.9103  -51.0000   48.0000 35
;
_diffrn_measurement_device_type 'SuperNova, Dual, Cu at zero, Atlas'
_diffrn_measurement_method '\w scans'
_diffrn_orient_matrix_UB_11 -0.0024847000
_diffrn_orient_matrix_UB_12 0.0152801000
_diffrn_orient_matrix_UB_13 0.0337726000
_diffrn_orient_matrix_UB_21 0.0124442000
_diffrn_orient_matrix_UB_22 -0.0316281000
_diffrn_orient_matrix_UB_23 0.0152121000
_diffrn_orient_matrix_UB_31 0.0349723000
_diffrn_orient_matrix_UB_32 0.0122630000
_diffrn_orient_matrix_UB_33 -0.0029715000
_diffrn_radiation_monochromator mirror
_diffrn_radiation_type MoK\a
_diffrn_radiation_wavelength 0.71073
_diffrn_reflns_av_R_equivalents 0.0309
_diffrn_reflns_av_unetI/netI 0.0380
_diffrn_reflns_Laue_measured_fraction_full 0.972
_diffrn_reflns_Laue_measured_fraction_max 0.997
_diffrn_reflns_limit_h_max 11
_diffrn_reflns_limit_h_min -22
_diffrn_reflns_limit_k_max 16
_diffrn_reflns_limit_k_min -22
_diffrn_reflns_limit_l_max 23
_diffrn_reflns_limit_l_min -25
_diffrn_reflns_number 14383
_diffrn_reflns_point_group_measured_fraction_full 0.944
_diffrn_reflns_point_group_measured_fraction_max 0.969
_diffrn_reflns_theta_full 25.242
_diffrn_reflns_theta_max 24.987
_diffrn_reflns_theta_min 3.021
_diffrn_source 'SuperNova (Mo) X-ray Source'
_exptl_absorpt_coefficient_mu 0.881
_exptl_absorpt_correction_T_max 1.00000
_exptl_absorpt_correction_T_min 0.97581
_exptl_absorpt_correction_type multi-scan
_exptl_absorpt_process_details
;
CrysAlisPro, Agilent Technologies,
Version 1.171.36.24 (release 03-12-2012 CrysAlis171 .NET)
(compiled Dec  3 2012,18:21:49)
Empirical absorption correction using spherical harmonics,
 implemented in SCALE3 ABSPACK scaling algorithm.
;
_exptl_crystal_colour green
_exptl_crystal_colour_primary green
_exptl_crystal_density_diffrn 1.357
_exptl_crystal_F_000 2856
_exptl_crystal_size_max 0.1421
_exptl_crystal_size_mid 0.097
_exptl_crystal_size_min 0.0933
_refine_diff_density_max 0.914
_refine_diff_density_min -0.447
_refine_diff_density_rms 0.117
_refine_ls_abs_structure_details
;
 Flack x determined using 1526 quotients [(I+)-(I-)]/[(I+)+(I-)]
 (Parsons and Flack (2004), Acta Cryst. A60, s61).
;
_refine_ls_abs_structure_Flack -0.07(2)
_refine_ls_extinction_method none
_refine_ls_goodness_of_fit_ref 1.158
_refine_ls_hydrogen_treatment constr
_refine_ls_matrix_type full
_refine_ls_number_parameters 217
_refine_ls_number_reflns 3964
_refine_ls_number_restraints 0
_refine_ls_restrained_S_all 1.158
_refine_ls_R_factor_all 0.0484
_refine_ls_R_factor_gt 0.0425
_refine_ls_shift/su_max 0.000
_refine_ls_shift/su_mean 0.000
_refine_ls_structure_factor_coef Fsqd
_refine_ls_weighting_details 'w=1/[\s^2^(Fo^2^)+(0.0977P)^2^+5.9961P] where P=(Fo^2^+2Fc^2^)/3'
_refine_ls_weighting_scheme calc
_refine_ls_wR_factor_gt 0.1469
_refine_ls_wR_factor_ref 0.1535
_reflns_Friedel_coverage 0.773
_reflns_Friedel_fraction_full 0.910
_reflns_Friedel_fraction_max 0.935
_reflns_number_gt 3632
_reflns_number_total 3964
_reflns_threshold_expression 'I > 2\s(I)'
_cod_data_source_file c6dt00755d2.cif
_cod_data_source_block str1507
_cod_depositor_comments 'Adding full bibliography for 7038996--7038997.cif.'
_cod_original_cell_volume 6938.1(2)
_cod_database_code 7038996
_shelxl_version_number 2013-4
_chemical_oxdiff_formula 'C51 H60 F6 N3 P4 Cl3 S4 Mo3'
_shelx_space_group_comment
;
The symmetry employed for this shelxl refinement is uniquely defined
by the following loop, which should always be used as a source of
symmetry information in preference to the above space-group names.
They are only intended as comments.
;
_reflns_odcompleteness_completeness 99.73
_reflns_odcompleteness_iscentric 1
_reflns_odcompleteness_theta 26.32
_olex2_refinement_description
;
1. Fixed Uiso
 At 1.2 times of:
  All C(H) groups, All C(H,H) groups, All N(H) groups
2.a Ternary CH refined with riding coordinates:
 N1(H1), C2(H2)
2.b Secondary CH2 refined with riding coordinates:
 C5(H5A,H5B), C4(H4A,H4B), C1(H1A,H1B), C3(H3A,H3B)
2.c Aromatic/amide H refined with riding coordinates:
 C13(H13), C7(H7), C14(H14), C9(H9), C15(H15), C17(H17), C11(H11), C16(H16),
 C10(H10), C8(H8)
;
_olex2_computing_structure_refinement_long 'ShelXL (Sheldrick, 2008)'
_olex2_computing_structure_solution_long 'ShelXS (Sheldrick, 2008)'
_olex2_date_sample_data_collection 2013-05-16
_olex2_submission_special_instructions 'No special instructions were received'

loop_
_space_group_symop_operation_xyz
'x, y, z'
'z, x, y'
'y, z, x'
'-y+1/2, -z, x+1/2'
'z+1/2, -x+1/2, -y'
'-y, z+1/2, -x+1/2'
'-z+1/2, -x, y+1/2'
'-z, x+1/2, -y+1/2'
'y+1/2, -z+1/2, -x'
'-x+1/2, -y, z+1/2'
'x+1/2, -y+1/2, -z'
'-x, y+1/2, -z+1/2'

loop_
_atom_site_label
_atom_site_type_symbol
_atom_site_fract_x
_atom_site_fract_y
_atom_site_fract_z
_atom_site_U_iso_or_equiv
_atom_site_adp_type
_atom_site_occupancy
_atom_site_site_symmetry_order
_atom_site_calc_flag
_atom_site_refinement_flags_posn
_atom_site_refinement_flags_adp
_atom_site_refinement_flags_occupancy
Mo1 Mo 0.45960(4) 0.10129(4) 0.01651(4) 0.0327(3) Uani 1 1 d . . .
P1 P 0.40830(12) 0.21962(13) 0.05121(13) 0.0363(5) Uani 1 1 d . . .
C6 C 0.4632(5) 0.2971(5) 0.0651(5) 0.040(2) Uani 1 1 d . . .
C13 C 0.3591(6) 0.2852(6) -0.0686(6) 0.049(2) Uani 1 1 d . . .
H13 H 0.4063 0.2913 -0.0791 0.059 Uiso 1 1 calc R . .
C7 C 0.4405(7) 0.3492(6) 0.1103(7) 0.065(3) Uani 1 1 d . . .
H7 H 0.4002 0.3430 0.1370 0.079 Uiso 1 1 calc R . .
C12 C 0.3403(5) 0.2530(5) -0.0065(5) 0.039(2) Uani 1 1 d . . .
C14 C 0.3098(6) 0.3082(7) -0.1145(6) 0.061(3) Uani 1 1 d . . .
H14 H 0.3238 0.3314 -0.1551 0.073 Uiso 1 1 calc R . .
C9 C 0.5393(7) 0.4208(6) 0.0790(7) 0.063(3) Uani 1 1 d . . .
H9 H 0.5663 0.4610 0.0849 0.075 Uiso 1 1 calc R . .
C15 C 0.2381(6) 0.2976(6) -0.1020(7) 0.058(3) Uani 1 1 d . . .
H15 H 0.2045 0.3123 -0.1342 0.069 Uiso 1 1 calc R . .
C17 C 0.2685(6) 0.2421(5) 0.0074(6) 0.050(3) Uani 1 1 d . . .
H17 H 0.2536 0.2199 0.0481 0.060 Uiso 1 1 calc R . .
C11 C 0.5239(5) 0.3071(5) 0.0256(5) 0.044(2) Uani 1 1 d . . .
H11 H 0.5392 0.2721 -0.0048 0.053 Uiso 1 1 calc R . .
C16 C 0.2199(6) 0.2665(6) -0.0436(8) 0.061(3) Uani 1 1 d . . .
H16 H 0.1724 0.2599 -0.0349 0.073 Uiso 1 1 calc R . .
C10 C 0.5613(5) 0.3688(6) 0.0315(7) 0.055(3) Uani 1 1 d . . .
H10 H 0.6010 0.3760 0.0041 0.066 Uiso 1 1 calc R . .
C8 C 0.4805(8) 0.4135(7) 0.1154(8) 0.076(4) Uani 1 1 d . . .
H8 H 0.4650 0.4496 0.1443 0.092 Uiso 1 1 calc R . .
S1 S 0.51123(12) -0.01123(12) 0.01123(12) 0.0389(8) Uani 1 3 d S T P
S2 S 0.34355(12) 0.08531(12) -0.01136(12) 0.0348(5) Uani 1 1 d . . .
Cl1 Cl 0.56649(12) 0.13997(13) 0.07753(13) 0.0437(6) Uani 1 1 d . . .
N1 N 0.4271(4) 0.0821(4) 0.1312(4) 0.0429(19) Uani 1 1 d . . .
H1 H 0.3797 0.0626 0.1278 0.051 Uiso 1 1 calc R . .
C5 C 0.4640(6) 0.0342(6) 0.1795(5) 0.051(3) Uani 1 1 d . . .
H5A H 0.5144 0.0413 0.1771 0.061 Uiso 1 1 calc R . .
H5B H 0.4537 -0.0143 0.1684 0.061 Uiso 1 1 calc R . .
C4 C 0.4350(7) 0.0543(7) 0.2546(6) 0.067(3) Uani 1 1 d . . .
H4A H 0.4042 0.0177 0.2720 0.080 Uiso 1 1 calc R . .
H4B H 0.4733 0.0602 0.2874 0.080 Uiso 1 1 calc R . .
F1 F 0.2047(4) 0.2047(4) 0.2047(4) 0.073(3) Uani 1 3 d S T P
F2 F 0.1286(5) 0.2085(4) 0.1160(4) 0.082(2) Uani 1 1 d . . .
C1 C 0.3686(5) 0.1986(6) 0.1367(5) 0.046(2) Uani 1 1 d . . .
H1A H 0.3631 0.2408 0.1646 0.056 Uiso 1 1 calc R . .
H1B H 0.3229 0.1773 0.1303 0.056 Uiso 1 1 calc R . .
C2 C 0.4179(5) 0.1481(5) 0.1723(5) 0.044(2) Uani 1 1 d . . .
H2 H 0.4638 0.1708 0.1766 0.053 Uiso 1 1 calc R . .
C3 C 0.3957(7) 0.1212(6) 0.2463(5) 0.057(3) Uani 1 1 d . . .
H3A H 0.4087 0.1545 0.2825 0.069 Uiso 1 1 calc R . .
H3B H 0.3455 0.1132 0.2485 0.069 Uiso 1 1 calc R . .
B1 B 0.1612(5) 0.1612(5) 0.1612(5) 0.025(3) Uani 1 3 d S T P

loop_
_atom_site_aniso_label
_atom_site_aniso_U_11
_atom_site_aniso_U_22
_atom_site_aniso_U_33
_atom_site_aniso_U_23
_atom_site_aniso_U_13
_atom_site_aniso_U_12
Mo1 0.0327(4) 0.0345(4) 0.0310(4) 0.0005(3) -0.0014(3) -0.0006(3)
P1 0.0331(12) 0.0388(12) 0.0369(12) -0.0039(10) 0.0027(10) -0.0017(10)
C6 0.040(5) 0.037(5) 0.044(5) -0.003(4) -0.004(4) -0.002(4)
C13 0.039(5) 0.059(6) 0.050(6) 0.000(5) -0.001(5) 0.004(5)
C7 0.069(8) 0.056(7) 0.072(8) -0.021(6) 0.014(7) -0.007(6)
C12 0.038(5) 0.033(4) 0.047(5) -0.002(4) -0.005(4) -0.001(4)
C14 0.059(7) 0.072(8) 0.053(6) 0.010(6) 0.003(6) 0.018(6)
C9 0.062(7) 0.048(6) 0.079(8) -0.014(6) -0.006(7) -0.016(6)
C15 0.051(6) 0.062(7) 0.060(7) 0.002(6) -0.016(6) 0.011(5)
C17 0.046(6) 0.040(5) 0.064(7) -0.004(5) 0.001(5) 0.004(4)
C11 0.046(5) 0.040(5) 0.046(6) -0.003(4) -0.008(4) -0.005(4)
C16 0.035(5) 0.050(6) 0.097(10) -0.011(7) -0.006(6) 0.008(5)
C10 0.045(5) 0.047(6) 0.072(8) 0.004(5) 0.001(5) -0.012(5)
C8 0.086(9) 0.058(7) 0.085(9) -0.031(7) 0.015(8) -0.017(7)
S1 0.0389(8) 0.0389(8) 0.0389(8) 0.0033(10) -0.0033(10) 0.0033(10)
S2 0.0332(11) 0.0341(11) 0.0372(11) -0.0019(9) -0.0001(9) -0.0008(9)
Cl1 0.0363(11) 0.0516(13) 0.0432(12) -0.0012(11) -0.0060(10) -0.0044(10)
N1 0.043(4) 0.052(5) 0.034(4) 0.001(4) -0.004(4) -0.010(4)
C5 0.064(7) 0.049(6) 0.040(5) 0.011(5) -0.006(5) -0.002(5)
C4 0.085(9) 0.078(9) 0.037(5) 0.011(6) -0.009(6) -0.020(7)
F1 0.073(3) 0.073(3) 0.073(3) -0.009(4) -0.009(4) -0.009(4)
F2 0.092(6) 0.098(6) 0.056(4) 0.005(4) -0.007(4) 0.030(5)
C1 0.040(5) 0.059(6) 0.040(5) -0.002(5) 0.006(4) -0.003(5)
C2 0.047(6) 0.049(6) 0.036(5) -0.006(4) 0.001(4) -0.010(5)
C3 0.071(7) 0.066(7) 0.035(5) -0.001(5) 0.000(5) -0.007(6)
B1 0.025(3) 0.025(3) 0.025(3) 0.001(4) 0.001(4) 0.001(4)

loop_
_atom_type_symbol
_atom_type_description
_atom_type_scat_dispersion_real
_atom_type_scat_dispersion_imag
_atom_type_scat_source
C C 0.0033 0.0016 'International Tables Vol C Tables 4.2.6.8 and 6.1.1.4'
H H 0.0000 0.0000 'International Tables Vol C Tables 4.2.6.8 and 6.1.1.4'
B B 0.0013 0.0007 'International Tables Vol C Tables 4.2.6.8 and 6.1.1.4'
Cl Cl 0.1484 0.1585 'International Tables Vol C Tables 4.2.6.8 and 6.1.1.4'
F F 0.0171 0.0103 'International Tables Vol C Tables 4.2.6.8 and 6.1.1.4'
Mo Mo -1.6832 0.6857 'International Tables Vol C Tables 4.2.6.8 and 6.1.1.4'
N N 0.0061 0.0033 'International Tables Vol C Tables 4.2.6.8 and 6.1.1.4'
P P 0.1023 0.0942 'International Tables Vol C Tables 4.2.6.8 and 6.1.1.4'
S S 0.1246 0.1234 'International Tables Vol C Tables 4.2.6.8 and 6.1.1.4'

loop_
_exptl_crystal_face_index_h
_exptl_crystal_face_index_k
_exptl_crystal_face_index_l
_exptl_crystal_face_perp_dist
_exptl_oxdiff_crystal_face_indexfrac_h
_exptl_oxdiff_crystal_face_indexfrac_k
_exptl_oxdiff_crystal_face_indexfrac_l
_exptl_oxdiff_crystal_face_x
_exptl_oxdiff_crystal_face_y
_exptl_oxdiff_crystal_face_z
-1 19 19 0.0368 -1.0067 18.9771 18.9635 0.9329 -0.3243 0.1412
20 16 7 0.0586 19.9641 15.9796 6.9730 0.4301 -0.1509 0.8734
-21 7 16 0.0457 -20.9725 6.9928 15.9826 0.6987 -0.2390 -0.6952
23 12 -7 0.0679 22.9654 11.9774 -7.0055 -0.1106 -0.1996 0.9709
-2 -18 20 0.0487 -2.0059 -17.9498 19.9788 0.4054 0.8467 -0.3496
18 -20 0 0.0394 17.9702 -19.9558 0.0004 -0.3496 0.8548 0.3837
-17 -21 2 0.0423 -16.9732 -20.9620 2.0142 -0.2101 0.4824 -0.8566
-17 21 0 0.0671 -16.9718 20.9541 -0.0014 0.3623 -0.8740 -0.3366
5 26 -2 0.0617 4.9930 25.9488 -2.0108 0.3162 -0.7892 0.4988
1 -17 -21 0.0580 1.0076 -16.9826 -20.9614 -0.9699 0.2308 -0.1107
19 -7 -18 0.0650 18.9767 -6.9949 -17.9787 -0.7612 0.1839 0.6313
-19 -16 -10 0.0612 -18.9644 -15.9816 -9.9690 -0.5338 0.1178 -0.8296
1 18 -20 0.0435 1.0075 17.9495 -19.9784 -0.4030 -0.8591 0.3147
-19 9 -17 0.0594 -18.9610 8.9640 -16.9695 -0.3890 -0.7776 -0.5028
-15 -5 22 0.0399 -14.9852 -4.9774 21.9761 0.7034 0.3052 -0.6504
14 6 22 0.0438 13.9672 6.0091 21.9577 0.7987 0.3178 0.4969

loop_
_geom_angle_atom_site_label_1
_geom_angle_atom_site_label_2
_geom_angle_atom_site_label_3
_geom_angle
_geom_angle_site_symmetry_1
_geom_angle_site_symmetry_3
Mo1 Mo1 Mo1 60.0 4_554 5
P1 Mo1 Mo1 137.51(6) . 5
P1 Mo1 Mo1 131.58(6) . 4_554
S1 Mo1 Mo1 54.39(5) . 5
S1 Mo1 Mo1 54.39(5) . 4_554
S1 Mo1 P1 167.32(9) . .
S1 Mo1 Cl1 86.97(8) . .
S2 Mo1 Mo1 98.25(6) 5 4_554
S2 Mo1 Mo1 52.68(6) . 4_554
S2 Mo1 Mo1 97.77(6) . 5
S2 Mo1 Mo1 53.33(6) 5 5
S2 Mo1 P1 84.59(8) 5 .
S2 Mo1 P1 78.91(8) . .
S2 Mo1 S1 106.37(7) 5 .
S2 Mo1 S1 105.73(8) . .
S2 Mo1 S2 95.65(12) 5 .
S2 Mo1 Cl1 161.39(9) . .
S2 Mo1 Cl1 93.63(9) 5 .
S2 Mo1 N1 86.5(2) . .
S2 Mo1 N1 161.6(2) 5 .
Cl1 Mo1 Mo1 100.71(7) . 5
Cl1 Mo1 Mo1 141.34(6) . 4_554
Cl1 Mo1 P1 85.97(8) . .
N1 Mo1 Mo1 97.5(2) . 4_554
N1 Mo1 Mo1 144.5(2) . 5
N1 Mo1 P1 77.9(2) . .
N1 Mo1 S1 90.5(2) . .
N1 Mo1 Cl1 79.7(2) . .
C6 P1 Mo1 122.2(3) . .
C6 P1 C1 106.4(5) . .
C12 P1 Mo1 115.3(3) . .
C12 P1 C6 102.3(4) . .
C12 P1 C1 108.6(5) . .
C1 P1 Mo1 101.2(4) . .
C7 C6 P1 119.4(8) . .
C7 C6 C11 119.9(9) . .
C11 C6 P1 120.4(7) . .
C14 C13 C12 121.1(11) . .
C6 C7 C8 119.0(11) . .
C13 C12 P1 119.3(8) . .
C13 C12 C17 118.6(9) . .
C17 C12 P1 121.8(8) . .
C13 C14 C15 121.2(11) . .
C8 C9 C10 121.0(11) . .
C16 C15 C14 117.9(11) . .
C12 C17 C16 117.2(11) . .
C10 C11 C6 120.1(10) . .
C15 C16 C17 123.9(11) . .
C11 C10 C9 119.9(10) . .
C9 C8 C7 120.0(12) . .
Mo1 S1 Mo1 71.22(11) 4_554 5
Mo1 S1 Mo1 71.22(11) 4_554 .
Mo1 S1 Mo1 71.22(11) 5 .
Mo1 S2 Mo1 73.99(8) 4_554 .
C5 N1 Mo1 124.2(7) . .
C5 N1 C2 104.5(7) . .
C2 N1 Mo1 113.4(6) . .
N1 C5 C4 104.4(9) . .
C3 C4 C5 106.7(9) . .
C2 C1 P1 106.3(7) . .
N1 C2 C1 112.0(8) . .
N1 C2 C3 103.3(8) . .
C1 C2 C3 116.6(9) . .
C4 C3 C2 103.9(9) . .
F2 B1 F1 103.9(7) . .
F2 B1 F1 103.9(7) 3 .
F2 B1 F1 103.9(7) 2 .
F2 B1 F2 114.4(6) 3 2
F2 B1 F2 114.4(6) . 2
F2 B1 F2 114.4(6) . 3

loop_
_geom_bond_atom_site_label_1
_geom_bond_atom_site_label_2
_geom_bond_distance
_geom_bond_site_symmetry_2
Mo1 Mo1 2.7522(13) 5
Mo1 Mo1 2.7522(13) 4_554
Mo1 P1 2.547(2) .
Mo1 S1 2.363(3) .
Mo1 S2 2.277(2) 5
Mo1 S2 2.297(2) .
Mo1 Cl1 2.461(2) .
Mo1 N1 2.302(8) .
P1 C6 1.831(9) .
P1 C12 1.817(10) .
P1 C1 1.842(10) .
C6 C7 1.385(15) .
C6 C11 1.394(14) .
C13 C12 1.382(14) .
C13 C14 1.357(16) .
C7 C8 1.446(17) .
C12 C17 1.409(14) .
C14 C15 1.403(17) .
C9 C10 1.407(17) .
C9 C8 1.327(18) .
C15 C16 1.309(18) .
C17 C16 1.421(17) .
C11 C10 1.381(14) .
S1 Mo1 2.363(3) 4_554
S1 Mo1 2.363(3) 5
S2 Mo1 2.277(2) 4_554
N1 C5 1.477(12) .
N1 C2 1.494(13) .
C5 C4 1.583(15) .
C4 C3 1.489(19) .
F1 B1 1.44(2) .
F2 B1 1.393(8) .
C1 C2 1.507(14) .
C2 C3 1.561(14) .
B1 F2 1.393(8) 3
B1 F2 1.393(8) 2
